data_2011682
loop_
_publ_author_name
'Ghosh, Sutapa'
'Jennisen, Jason D.'
'Liu, Xing-Ping'
'Uckun, Fatih M.'

_publ_section_title
;
 4-[(3-Bromo-4-hydroxyphenyl)amino]-6,7-dimethoxyquinazolin-1-ium
 chloride methanol solvate and
 4-[(3-hydroxyphenyl)amino]-6,7-dimethoxy-1-quinazolinium chloride
;
_journal_issue 1
_journal_name_full 'Acta Crystallographica Section C'
_journal_page_first 76
_journal_page_last 78
_journal_paper_doi 10.1107/S0108270100013561
_journal_volume 57
_journal_year 2001
_chemical_formula_moiety 'C16 H16 N3 O3 +,Cl -'
_chemical_formula_sum 'C16 H16 Cl N3 O3'
_chemical_formula_weight 333.77
_chemical_name_systematic
;
 4-(3'-Hydroxyphenyl)-amino-6,7 -dimethoxyquinazoline
;
_space_group_IT_number 2
_symmetry_cell_setting triclinic
_symmetry_space_group_name_Hall '-P 1'
_symmetry_space_group_name_H-M 'P -1'
_cell_angle_alpha 90.9540(10)
_cell_angle_beta 99.1080(10)
_cell_angle_gamma 95.4380(10)
_cell_formula_units_Z 4
_cell_length_a 9.4851(7)
_cell_length_b 10.3688(8)
_cell_length_c 15.9106(12)
_cell_measurement_reflns_used 3519
_cell_measurement_temperature 297(2)
_cell_measurement_theta_max 24.05
_cell_measurement_theta_min 2.33
_cell_volume 1537.3(2)
_computing_cell_refinement 'SAINT (Bruker, 1998a)'
_computing_data_collection 'SMART (Bruker, 1998a)'
_computing_data_reduction 'SAINT (Bruker, 1998a)'
_computing_molecular_graphics 'SHELXTL (Bruker, 1998b)'
_computing_publication_material 'SHELXTL (Bruker, 1998b)'
_computing_structure_refinement 'SHELXL-97 (Sheldrick, 1997)'
_computing_structure_solution 'SHELXS-97 (Sheldrick, 1990)'
_diffrn_ambient_temperature 297(2)
_diffrn_measured_fraction_theta_full .993
_diffrn_measured_fraction_theta_max .993
_diffrn_measurement_device_type 'Bruker SMART CCD area detector'
_diffrn_measurement_method 'phi and omega scans'
_diffrn_radiation_monochromator graphite
_diffrn_radiation_source 'fine-focus sealed tube'
_diffrn_radiation_type MoK\a
_diffrn_radiation_wavelength .71073
_diffrn_reflns_av_R_equivalents .049
_diffrn_reflns_av_sigmaI/netI .0789
_diffrn_reflns_limit_h_max 11
_diffrn_reflns_limit_h_min -11
_diffrn_reflns_limit_k_max 12
_diffrn_reflns_limit_k_min -12
_diffrn_reflns_limit_l_max 19
_diffrn_reflns_limit_l_min -19
_diffrn_reflns_number 16771
_diffrn_reflns_theta_full 26.39
_diffrn_reflns_theta_max 26.39
_diffrn_reflns_theta_min 1.30
_diffrn_standards_decay_% -.13
_diffrn_standards_number 59
_exptl_absorpt_coefficient_mu .268
_exptl_absorpt_correction_T_max 1.00
_exptl_absorpt_correction_T_min .92
_exptl_absorpt_correction_type empirical
_exptl_absorpt_process_details '(SADABS; Sheldrick, 1996)'
_exptl_crystal_colour pale_yellow
_exptl_crystal_density_diffrn 1.442
_exptl_crystal_density_method 'not measured'
_exptl_crystal_description needle
_exptl_crystal_F_000 696
_exptl_crystal_size_max .30
_exptl_crystal_size_mid .25
_exptl_crystal_size_min .01
_refine_diff_density_max .16
_refine_diff_density_min -.22
_refine_ls_extinction_method none
_refine_ls_goodness_of_fit_ref .90
_refine_ls_hydrogen_treatment mixed
_refine_ls_matrix_type full
_refine_ls_number_parameters 443
_refine_ls_number_reflns 6248
_refine_ls_number_restraints 0
_refine_ls_restrained_S_all .90
_refine_ls_R_factor_all .1061
_refine_ls_R_factor_gt .043
_refine_ls_shift/su_max .006
_refine_ls_shift/su_mean .000
_refine_ls_structure_factor_coef Fsqd
_refine_ls_weighting_details 'calc w=1/[\s^2^(Fo^2^)+(0.0357P)^2^+0.0000P] where P=(Fo^2^+2Fc^2^)/3'
_refine_ls_weighting_scheme calc
_refine_ls_wR_factor_ref .091
_reflns_number_gt 3389
_reflns_number_total 6248
_reflns_threshold_expression >2sigma(I)
_cod_data_source_file bk1562.cif
_cod_data_source_block WHI-P180
_cod_depositor_comments
;
The following automatic conversions were performed:
'_symmetry_cell_setting' value 'Triclinic' changed to 'triclinic'
according to '/home/saulius/struct/CIF-dictionaries/cif_core.dic'
dictionary named 'cif_core.dic' version 2.4.1 from 2010-06-29.

Automatic conversion script
Id: cif_fix_enum 1527 2010-12-29 10:47:43Z saulius 

The following automatic conversions were performed:

'_symmetry_cell_setting' value 'Triclinic' changed to 'triclinic'
according to /home/saulius/struct/CIF-dictionaries/cif_core.dic
dictionary named 'cif_core.dic' version 2.4.1 from
2010-06-29.

'_exptl_absorpt_correction_type' value 'Empirical'
changed to 'empirical' according to
/home/saulius/struct/CIF-dictionaries/cif_core.dic dictionary named
'cif_core.dic' version 2.4.1 from 2010-06-29.

Automatic conversion script
Id: cif_fix_values 1715 2011-07-08 13:25:40Z adriana 
;
_cod_original_sg_symbol_H-M P-1
_cod_database_code 2011682
_cod_database_fobs_code 2011682

loop_
_symmetry_equiv_pos_as_xyz
'x, y, z'
'-x, -y, -z'

loop_
_atom_site_label
_atom_site_fract_x
_atom_site_fract_y
_atom_site_fract_z
_atom_site_U_iso_or_equiv
_atom_site_adp_type
_atom_site_calc_flag
_atom_site_refinement_flags
_atom_site_occupancy
_atom_site_disorder_assembly
_atom_site_disorder_group
_atom_site_type_symbol
Cl1 .47042(6) .55496(6) .12526(4) .0561(2) Uani d . 1 . . Cl
Cl2 .35908(6) .46067(6) .37584(4) .0553(2) Uani d . 1 . . Cl
O1B 1.55278(18) .8182(2) .59034(12) .0614(6) Uani d . 1 . . O
H1B 1.566(2) .739(2) .5979(15) .048(8) Uiso d . 1 . . H
O1A 1.4646(2) .1631(2) -.07114(12) .0666(6) Uani d . 1 . . O
H1A 1.489(4) .252(3) -.086(2) .145(16) Uiso d . 1 . . H
O2B .96563(16) .18275(15) .26574(11) .0525(5) Uani d . 1 . . O
O2A 1.19491(16) .81933(16) .25909(11) .0555(5) Uani d . 1 . . O
O3B .69419(15) .17470(15) .21821(10) .0486(4) Uani d . 1 . . O
O3A .93606(16) .85820(16) .26128(10) .0542(5) Uani d . 1 . . O
N1B 1.10698(19) .63431(19) .42822(12) .0367(5) Uani d . 1 . . N
H1BB 1.160(2) .580(2) .4085(13) .043(7) Uiso d . 1 . . H
N1A 1.1690(2) .3685(2) .09807(13) .0433(5) Uani d . 1 . . N
H1AA 1.247(2) .420(2) .1167(14) .059(8) Uiso d . 1 . . H
N2B .88425(19) .68612(18) .44835(12) .0419(5) Uani d . 1 . . N
N2A .92588(19) .32322(18) .05938(12) .0418(5) Uani d . 1 . . N
N3B .6759(2) .56542(18) .37941(13) .0424(5) Uani d . 1 . . N
H3BB .571(3) .549(2) .3720(14) .065(8) Uiso d . 1 . . H
N3A .7674(2) .46258(19) .09985(13) .0390(5) Uani d . 1 . . N
H3AA .677(2) .477(2) .1034(14) .056(8) Uiso d . 1 . . H
C1B 1.4154(2) .8302(2) .55159(14) .0408(6) Uani d . 1 . . C
C1A 1.3580(3) .1542(3) -.02203(15) .0477(7) Uani d . 1 . . C
C2B 1.3655(3) .9500(2) .55532(15) .0484(7) Uani d . 1 . . C
H2BB 1.4236 1.0191 .5843 .058 Uiso calc R 1 . . H
C2A 1.2920(3) .0342(3) -.00899(17) .0595(8) Uani d . 1 . . C
H2AB 1.3201 -.0397 -.0330 .071 Uiso calc R 1 . . H
C3B 1.2288(3) .9669(2) .51575(16) .0527(7) Uani d . 1 . . C
H3BA 1.1961 1.0485 .5175 .063 Uiso calc R 1 . . H
C3A 1.1838(3) .0235(3) .03987(18) .0616(8) Uani d . 1 . . C
H3AB 1.1400 -.0582 .0486 .074 Uiso calc R 1 . . H
C4B 1.1395(2) .8657(2) .47371(15) .0471(7) Uani d . 1 . . C
H4BA 1.0473 .8783 .4473 .056 Uiso calc R 1 . . H
C4A 1.1393(3) .1310(2) .07598(16) .0534(7) Uani d . 1 . . C
H4AA 1.0669 .1229 .1093 .064 Uiso calc R 1 . . H
C5B 1.1895(2) .7453(2) .47158(14) .0344(6) Uani d . 1 . . C
C5A 1.2050(2) .2509(2) .06147(15) .0414(6) Uani d . 1 . . C
C6B 1.3283(2) .7276(2) .50907(14) .0372(6) Uani d . 1 . . C
H6BA 1.3626 .6469 .5056 .045 Uiso calc R 1 . . H
C6A 1.3150(2) .2634(2) .01377(14) .0409(6) Uani d . 1 . . C
H6AA 1.3600 .3449 .0058 .049 Uiso calc R 1 . . H
C7B .9652(2) .6049(2) .41459(13) .0335(6) Uani d . 1 . . C
C7A 1.0381(2) .4041(2) .09925(14) .0357(6) Uani d . 1 . . C
C8B .7446(2) .6606(2) .43092(16) .0448(6) Uani d . 1 . . C
H8BA .6892 .7137 .4568 .054 Uiso calc R 1 . . H
C8A .7977(2) .3567(2) .06177(15) .0440(6) Uani d . 1 . . C
H8AA .7207 .3012 .0343 .053 Uiso calc R 1 . . H
C9B .7516(2) .4757(2) .34615(14) .0342(6) Uani d . 1 . . C
C9A .8767(2) .5502(2) .14041(13) .0317(5) Uani d . 1 . . C
C10B .9008(2) .4894(2) .36653(13) .0311(5) Uani d . 1 . . C
C10A 1.0186(2) .5239(2) .14015(13) .0339(5) Uani d . 1 . . C
C11B .9762(2) .3907(2) .33836(14) .0360(6) Uani d . 1 . . C
H11A 1.0757 .3971 .3515 .043 Uiso calc R 1 . . H
C11A 1.1293(2) .6148(2) .18057(14) .0380(6) Uani d . 1 . . C
H11B 1.2245 .5996 .1811 .046 Uiso calc R 1 . . H
C12B .9045(2) .2856(2) .29185(14) .0369(6) Uani d . 1 . . C
C12A 1.0985(2) .7248(2) .21887(14) .0385(6) Uani d . 1 . . C
C13B .7533(2) .2785(2) .26771(14) .0366(6) Uani d . 1 . . C
C13A .9529(2) .7482(2) .21942(14) .0379(6) Uani d . 1 . . C
C14B .6777(2) .3728(2) .29462(14) .0370(6) Uani d . 1 . . C
H14A .5786 .3685 .2789 .044 Uiso calc R 1 . . H
C14A .8440(2) .6618(2) .18049(14) .0377(6) Uani d . 1 . . C
H14B .7489 .6770 .1806 .045 Uiso calc R 1 . . H
C15B 1.1109(2) .1689(2) .30321(18) .0660(8) Uani d . 1 . . C
H15A 1.1369 .0864 .2859 .099 Uiso calc R 1 . . H
H15B 1.1195 .1740 .3641 .099 Uiso calc R 1 . . H
H15C 1.1736 .2369 .2846 .099 Uiso calc R 1 . . H
C15A 1.3429(2) .8054(3) .26069(19) .0754(9) Uani d . 1 . . C
H15D 1.3996 .8745 .2950 .113 Uiso calc R 1 . . H
H15E 1.3644 .8086 .2037 .113 Uiso calc R 1 . . H
H15F 1.3648 .7237 .2844 .113 Uiso calc R 1 . . H
C16B .5410(2) .1570(3) .19746(16) .0620(8) Uani d . 1 . . C
H16A .5126 .0791 .1631 .093 Uiso calc R 1 . . H
H16B .5074 .2297 .1664 .093 Uiso calc R 1 . . H
H16C .5002 .1504 .2489 .093 Uiso calc R 1 . . H
C16A .7931(3) .8911(2) .26136(17) .0580(8) Uani d . 1 . . C
H16D .7957 .9689 .2954 .087 Uiso calc R 1 . . H
H16E .7386 .8217 .2847 .087 Uiso calc R 1 . . H
H16F .7489 .9049 .2041 .087 Uiso calc R 1 . . H

loop_
_atom_site_aniso_label
_atom_site_aniso_U_11
_atom_site_aniso_U_22
_atom_site_aniso_U_33
_atom_site_aniso_U_12
_atom_site_aniso_U_13
_atom_site_aniso_U_23
Cl1 .0276(3) .0612(5) .0800(5) .0020(3) .0125(3) -.0096(4)
Cl2 .0258(3) .0533(4) .0864(5) .0030(3) .0092(3) -.0089(4)
O1B .0386(11) .0519(13) .0836(15) -.0044(10) -.0160(10) .0030(11)
O1A .0685(14) .0686(15) .0726(14) .0327(11) .0271(11) -.0021(12)
O2B .0309(9) .0481(11) .0740(12) .0098(8) -.0064(9) -.0199(9)
O2A .0341(10) .0573(12) .0711(12) -.0064(9) .0050(9) -.0228(10)
O3B .0325(9) .0470(11) .0600(11) -.0009(8) -.0070(8) -.0149(9)
O3A .0437(10) .0492(11) .0686(12) .0080(9) .0058(9) -.0189(9)
N1B .0259(11) .0367(12) .0460(13) .0006(9) .0033(10) -.0048(10)
N1A .0254(12) .0416(13) .0612(15) .0030(10) .0036(10) -.0115(11)
N2B .0306(11) .0401(12) .0561(14) .0019(9) .0114(10) -.0032(10)
N2A .0291(11) .0408(12) .0531(13) .0033(10) -.0004(10) -.0061(10)
N3B .0268(11) .0366(13) .0636(15) .0025(10) .0072(11) -.0011(11)
N3A .0231(11) .0384(13) .0540(14) .0020(10) .0027(10) -.0024(10)
C1B .0315(14) .0458(16) .0425(15) -.0020(12) .0010(12) .0027(13)
C1A .0438(16) .0503(18) .0492(17) .0204(14) -.0004(13) -.0032(14)
C2B .0434(16) .0414(16) .0553(17) -.0078(12) .0005(13) -.0071(13)
C2A .0647(19) .0448(18) .070(2) .0234(15) .0028(16) -.0115(15)
C3B .0469(16) .0369(15) .0713(19) .0023(13) .0026(14) -.0075(14)
C3A .0582(19) .0388(17) .085(2) .0037(14) .0031(17) -.0019(16)
C4B .0349(14) .0407(16) .0622(18) .0022(12) -.0014(13) -.0025(14)
C4A .0434(16) .0451(17) .073(2) .0055(13) .0115(14) -.0013(15)
C5B .0296(13) .0343(14) .0372(14) -.0042(11) .0038(11) -.0034(11)
C5A .0321(13) .0404(16) .0498(16) .0098(12) -.0021(12) -.0081(13)
C6B .0326(13) .0344(14) .0431(15) -.0004(11) .0043(11) .0009(12)
C6A .0360(14) .0400(15) .0461(15) .0129(11) -.0004(12) -.0003(12)
C7B .0273(13) .0357(14) .0374(14) .0019(11) .0051(11) .0039(11)
C7A .0265(13) .0402(15) .0404(14) .0019(11) .0060(11) .0017(12)
C8B .0371(15) .0357(15) .0642(18) .0046(12) .0160(13) -.0038(13)
C8A .0332(14) .0398(16) .0551(17) -.0014(12) -.0016(12) -.0031(13)
C9B .0279(13) .0336(14) .0409(15) .0026(10) .0042(11) .0068(12)
C9A .0280(12) .0323(14) .0340(14) .0034(10) .0023(10) .0012(11)
C10B .0256(12) .0330(13) .0336(14) .0013(10) .0024(10) .0045(11)
C10A .0293(13) .0361(14) .0356(14) .0024(10) .0035(11) .0026(11)
C11B .0207(12) .0380(14) .0474(15) .0011(10) .0014(11) .0010(12)
C11A .0234(12) .0454(15) .0446(15) .0018(11) .0050(11) -.0051(12)
C12B .0299(13) .0356(14) .0443(15) .0041(11) .0033(11) -.0021(12)
C12A .0297(13) .0412(15) .0420(15) -.0050(11) .0033(11) -.0058(12)
C13B .0294(13) .0371(14) .0395(15) -.0007(11) -.0039(11) .0001(12)
C13A .0376(14) .0369(15) .0402(15) .0083(11) .0071(11) -.0022(12)
C14B .0236(12) .0401(14) .0450(15) .0013(11) -.0011(11) .0043(12)
C14A .0252(12) .0442(15) .0439(15) .0068(11) .0038(11) .0020(12)
C15B .0384(16) .0590(19) .097(2) .0179(14) -.0056(15) -.0186(17)
C15A .0338(16) .077(2) .109(3) -.0101(15) .0051(16) -.0304(19)
C16B .0370(15) .071(2) .0682(19) -.0067(14) -.0106(14) -.0196(16)
C16A .0531(17) .0510(17) .074(2) .0198(14) .0142(15) -.0112(15)

loop_
_atom_type_symbol
_atom_type_description
_atom_type_scat_dispersion_real
_atom_type_scat_dispersion_imag
_atom_type_scat_source
C C .0033 .0016 'International Tables Vol C Tables 4.2.6.8 and 6.1.1.4'
H H .0000 .0000 'International Tables Vol C Tables 4.2.6.8 and 6.1.1.4'
N N .0061 .0033 'International Tables Vol C Tables 4.2.6.8 and 6.1.1.4'
O O .0106 .0060 'International Tables Vol C Tables 4.2.6.8 and 6.1.1.4'
Cl Cl .1484 .1585 'International Tables Vol C Tables 4.2.6.8 and 6.1.1.4'

loop_
_geom_angle_atom_site_label_1
_geom_angle_atom_site_label_2
_geom_angle_atom_site_label_3
_geom_angle
_geom_angle_publ_flag
C12B O2B C15B 117.62(18) yes
C12A O2A C15A 117.79(19) yes
C13B O3B C16B 117.70(18) yes
C13A O3A C16A 117.80(18) yes
C7B N1B C5B 129.1(2) yes
C7A N1A C5A 127.1(2) yes
C8B N2B C7B 117.5(2) yes
C8A N2A C7A 117.2(2) yes
C8B N3B C9B 120.0(2) yes
C8A N3A C9A 120.1(2) yes
O1B C1B C2B 117.6(2) yes
O1B C1B C6B 122.3(2) yes
C2B C1B C6B 120.0(2) no
O1A C1A C2A 119.0(2) yes
O1A C1A C6A 121.4(3) yes
C2A C1A C6A 119.6(2) no
C1B C2B C3B 119.5(2) no
C1A C2A C3A 119.8(2) no
C4B C3B C2B 121.5(2) no
C4A C3A C2A 121.5(3) no
C3B C4B C5B 118.6(2) no
C5A C4A C3A 118.2(2) no
C4B C5B C6B 120.5(2) no
C4B C5B N1B 123.2(2) yes
C6B C5B N1B 116.2(2) yes
C4A C5A C6A 121.2(2) no
C4A C5A N1A 122.4(2) yes
C6A C5A N1A 116.3(2) yes
C1B C6B C5B 119.8(2) no
C5A C6A C1A 119.8(2) no
N1B C7B N2B 117.8(2) yes
N1B C7B C10B 121.0(2) yes
N2B C7B C10B 121.23(19) yes
N1A C7A N2A 117.0(2) yes
N1A C7A C10A 120.8(2) yes
N2A C7A C10A 122.14(19) yes
N2B C8B N3B 125.3(2) yes
N2A C8A N3A 125.7(2) yes
N3B C9B C10B 118.5(2) yes
N3B C9B C14B 119.5(2) yes
C10B C9B C14B 121.9(2) yes
N3A C9A C14A 119.8(2) yes
N3A C9A C10A 118.6(2) yes
C14A C9A C10A 121.6(2) yes
C9B C10B C11B 117.9(2) yes
C9B C10B C7B 116.7(2) yes
C11B C10B C7B 125.42(19) yes
C9A C10A C11A 118.1(2) yes
C9A C10A C7A 116.3(2) yes
C11A C10A C7A 125.6(2) yes
C12B C11B C10B 120.7(2) yes
C12A C11A C10A 120.7(2) yes
O2B C12B C11B 125.3(2) yes
O2B C12B C13B 114.72(19) yes
C11B C12B C13B 119.9(2) yes
O2A C12A C11A 126.2(2) yes
O2A C12A C13A 113.8(2) yes
C11A C12A C13A 120.0(2) yes
O3B C13B C14B 124.39(19) yes
O3B C13B C12B 115.2(2) yes
C14B C13B C12B 120.4(2) yes
O3A C13A C14A 125.1(2) yes
O3A C13A C12A 114.6(2) yes
C14A C13A C12A 120.3(2) yes
C13B C14B C9B 118.9(2) yes
C13A C14A C9A 119.2(2) yes

loop_
_geom_bond_atom_site_label_1
_geom_bond_atom_site_label_2
_geom_bond_site_symmetry_2
_geom_bond_distance
_geom_bond_publ_flag
O1B C1B . 1.368(3) yes
O1A C1A . 1.370(3) yes
O2B C12B . 1.350(2) yes
O2B C15B . 1.434(3) yes
O2A C12A . 1.353(2) yes
O2A C15A . 1.421(3) yes
O3B C13B . 1.346(2) yes
O3B C16B . 1.432(2) yes
O3A C13A . 1.347(2) yes
O3A C16A . 1.430(3) yes
N1B C7B . 1.333(2) yes
N1B C5B . 1.430(3) yes
N1A C7A . 1.331(3) yes
N1A C5A . 1.436(3) yes
N2B C8B . 1.310(3) yes
N2B C7B . 1.351(3) yes
N2A C8A . 1.302(3) yes
N2A C7A . 1.356(3) yes
N3B C8B . 1.324(3) yes
N3B C9B . 1.375(3) yes
N3A C8A . 1.322(3) yes
N3A C9A . 1.381(3) yes
C1B C2B . 1.374(3) no
C1B C6B . 1.380(3) no
C1A C2A . 1.373(3) no
C1A C6A . 1.383(3) no
C2B C3B . 1.378(3) no
C2A C3A . 1.379(3) no
C3B C4B . 1.376(3) no
C3A C4A . 1.377(3) no
C4B C5B . 1.379(3) no
C4A C5A . 1.376(3) no
C5B C6B . 1.387(3) no
C5A C6A . 1.382(3) no
C7B C10B . 1.441(3) yes
C7A C10A . 1.434(3) yes
C9B C10B . 1.395(3) yes
C9B C14B . 1.396(3) yes
C9A C14A . 1.396(3) yes
C9A C10A . 1.399(3) yes
C10B C11B . 1.409(3) yes
C10A C11A . 1.408(3) yes
C11B C12B . 1.368(3) yes
C11A C12A . 1.361(3) yes
C12B C13B . 1.419(3) yes
C12A C13A . 1.426(3) yes
C13B C14B . 1.368(3) yes
C13A C14A . 1.363(3) yes

loop_
_geom_hbond_atom_site_label_D
_geom_hbond_atom_site_label_H
_geom_hbond_atom_site_label_A
_geom_hbond_site_symmetry_A
_geom_hbond_distance_DH
_geom_hbond_distance_HA
_geom_hbond_distance_DA
_geom_hbond_angle_DHA
_geom_hbond_publ_flag
O1B H1B Cl2 2_766 .85(2) 2.28(2) 3.117(2) 170(2) yes
O1A H1A Cl1 2_765 .98(3) 2.12(3) 3.095(2) 176(3) yes
N1B H1BB Cl2 1_655 .88(2) 2.47(2) 3.324(2) 165.5(19) yes
N1A H1AA Cl1 1_655 .88(2) 2.41(2) 3.261(2) 163(2) yes
N3B H3BB Cl2 . .98(2) 2.14(2) 3.088(2) 162.5(19) yes
N3A H3AA Cl1 . .89(2) 2.26(2) 3.142(2) 168(2) yes

loop_
_geom_torsion_atom_site_label_1
_geom_torsion_atom_site_label_2
_geom_torsion_atom_site_label_3
_geom_torsion_atom_site_label_4
_geom_torsion
O1B C1B C2B C3B 178.8(2)
C6B C1B C2B C3B -.6(4)
O1A C1A C2A C3A -179.6(2)
C6A C1A C2A C3A -.2(4)
C1B C2B C3B C4B 1.2(4)
C1A C2A C3A C4A .3(4)
C2B C3B C4B C5B -.1(4)
C2A C3A C4A C5A .6(4)
C3B C4B C5B C6B -1.7(4)
C3B C4B C5B N1B -178.6(2)
C7B N1B C5B C4B -30.6(4)
C7B N1B C5B C6B 152.4(2)
C3A C4A C5A C6A -1.6(4)
C3A C4A C5A N1A -178.3(2)
C7A N1A C5A C4A -47.6(4)
C7A N1A C5A C6A 135.5(2)
O1B C1B C6B C5B 179.5(2)
C2B C1B C6B C5B -1.2(3)
C4B C5B C6B C1B 2.4(3)
N1B C5B C6B C1B 179.5(2)
C4A C5A C6A C1A 1.7(3)
N1A C5A C6A C1A 178.6(2)
O1A C1A C6A C5A 178.6(2)
C2A C1A C6A C5A -.7(3)
C5B N1B C7B N2B -3.0(3)
C5B N1B C7B C10B 177.9(2)
C8B N2B C7B N1B 176.4(2)
C8B N2B C7B C10B -4.5(3)
C5A N1A C7A N2A -2.3(4)
C5A N1A C7A C10A 178.5(2)
C8A N2A C7A N1A 178.8(2)
C8A N2A C7A C10A -2.1(3)
C7B N2B C8B N3B -3.6(4)
C9B N3B C8B N2B 6.7(4)
C7A N2A C8A N3A -.1(4)
C9A N3A C8A N2A 1.2(4)
C8B N3B C9B C10B -1.3(3)
C8B N3B C9B C14B 177.5(2)
C8A N3A C9A C14A -180.0(2)
C8A N3A C9A C10A -.1(3)
N3B C9B C10B C11B 174.42(19)
C14B C9B C10B C11B -4.3(3)
N3B C9B C10B C7B -6.0(3)
C14B C9B C10B C7B 175.26(19)
N1B C7B C10B C9B -171.8(2)
N2B C7B C10B C9B 9.1(3)
N1B C7B C10B C11B 7.8(3)
N2B C7B C10B C11B -171.3(2)
N3A C9A C10A C11A 179.0(2)
C14A C9A C10A C11A -1.0(3)
N3A C9A C10A C7A -1.9(3)
C14A C9A C10A C7A 178.0(2)
N1A C7A C10A C9A -177.8(2)
N2A C7A C10A C9A 3.0(3)
N1A C7A C10A C11A 1.2(4)
N2A C7A C10A C11A -178.0(2)
C9B C10B C11B C12B .6(3)
C7B C10B C11B C12B -179.0(2)
C9A C10A C11A C12A .1(3)
C7A C10A C11A C12A -178.8(2)
C15B O2B C12B C11B 13.3(3)
C15B O2B C12B C13B -166.3(2)
C10B C11B C12B O2B -176.3(2)
C10B C11B C12B C13B 3.3(3)
C15A O2A C12A C11A 1.4(4)
C15A O2A C12A C13A -179.1(2)
C10A C11A C12A O2A -179.6(2)
C10A C11A C12A C13A .9(3)
C16B O3B C13B C14B -4.7(3)
C16B O3B C13B C12B 175.1(2)
O2B C12B C13B O3B -3.8(3)
C11B C12B C13B O3B 176.5(2)
O2B C12B C13B C14B 176.0(2)
C11B C12B C13B C14B -3.6(3)
C16A O3A C13A C14A -3.5(3)
C16A O3A C13A C12A 177.3(2)
O2A C12A C13A O3A -1.4(3)
C11A C12A C13A O3A 178.2(2)
O2A C12A C13A C14A 179.3(2)
C11A C12A C13A C14A -1.1(3)
O3B C13B C14B C9B 179.8(2)
C12B C13B C14B C9B -.1(3)
N3B C9B C14B C13B -174.7(2)
C10B C9B C14B C13B 4.1(3)
O3A C13A C14A C9A -179.0(2)
C12A C13A C14A C9A .2(3)
N3A C9A C14A C13A -179.2(2)
C10A C9A C14A C13A .8(3)

loop_
_cod_related_entry_id
_cod_related_entry_database
_cod_related_entry_code
1 ChemSpider 26380372
